data_4507891
loop_
_publ_author_name
'Gilli, Gastone'
'Bertolasi, Valerio'
'Gilli, Paola'

_publ_section_title
;
 Solid-State N--H&#x00B7;&#x00B7;&#x00B7;O/O--H&#x00B7;&#x00B7;&#x00B7;N
 Tautomerism in Resonance-Assisted 1-(Arylazo)-2-Naphthols and Its
 Through-Space\p* \\leftarrow \pPerturbation in TCNQ Cocrystals. A
 Variable-Temperature X-ray Crystal Study
;
_journal_issue 8
_journal_name_full 'Crystal Growth &amp; Design'
_journal_page_first 3308
_journal_paper_doi 10.1021/cg301546v
_journal_volume 13
_journal_year 2013
_chemical_formula_sum 'C20 H14 N2 O'
_chemical_formula_weight 298.33
_chemical_name_systematic
;
 ?
;
_space_group_IT_number 14
_symmetry_cell_setting monoclinic
_symmetry_space_group_name_Hall '-P 2yn'
_symmetry_space_group_name_H-M 'P 1 21/n 1'
_atom_sites_solution_hydrogens difmap
_atom_sites_solution_primary direct
_atom_sites_solution_secondary difmap
_audit_creation_method SHELXL-97
_cell_angle_alpha 90.00
_cell_angle_beta 98.198(2)
_cell_angle_gamma 90.00
_cell_formula_units_Z 2
_cell_length_a 10.7404(6)
_cell_length_b 5.7942(3)
_cell_length_c 11.8545(7)
_cell_measurement_reflns_used 3479
_cell_measurement_temperature 295
_cell_measurement_theta_max 30.00
_cell_measurement_theta_min 3.83
_cell_volume 730.19(7)
_computing_cell_refinement 'Denzo-SMN (Otwinowski & Minor, 1997)'
_computing_data_collection 'COLLECT(Nonius, 1998)'
_computing_data_reduction 'Denzo-SMN (Otwinowski & Minor, 1997)'
_computing_molecular_graphics 'ORTEPIII (Burnett & Johnson, 1996)'
_computing_publication_material 'SHELXL-97 (Sheldrick, 1997), PARST (Nardelli, 1995), PLATON (Spek, 2003)'
_computing_structure_refinement 'SHELXL-97 (Sheldrick, 1997)'
_computing_structure_solution 'SIR97 (Altomare et al., 1999)'
_diffrn_ambient_temperature 295
_diffrn_measured_fraction_theta_full 0.991
_diffrn_measured_fraction_theta_max 0.991
_diffrn_measurement_device_type 'Nonius Kappa CCD'
_diffrn_measurement_method '\f scans and \w scans'
_diffrn_radiation_monochromator graphite
_diffrn_radiation_source 'fine-focus sealed tube'
_diffrn_radiation_type MoK\a
_diffrn_radiation_wavelength 0.71073
_diffrn_reflns_av_R_equivalents 0.0220
_diffrn_reflns_av_sigmaI/netI 0.0457
_diffrn_reflns_limit_h_max 15
_diffrn_reflns_limit_h_min -14
_diffrn_reflns_limit_k_max 8
_diffrn_reflns_limit_k_min -7
_diffrn_reflns_limit_l_max 16
_diffrn_reflns_limit_l_min -16
_diffrn_reflns_number 3479
_diffrn_reflns_theta_full 30.00
_diffrn_reflns_theta_max 30.00
_diffrn_reflns_theta_min 3.83
_exptl_absorpt_coefficient_mu 0.085
_exptl_absorpt_correction_type none
_exptl_crystal_colour 'dark garnet'
_exptl_crystal_density_diffrn 1.357
_exptl_crystal_density_method 'not measured'
_exptl_crystal_description block
_exptl_crystal_F_000 312
_exptl_crystal_size_max 0.35
_exptl_crystal_size_mid 0.20
_exptl_crystal_size_min 0.08
_refine_diff_density_max 0.205
_refine_diff_density_min -0.165
_refine_diff_density_rms 0.031
_refine_ls_extinction_method none
_refine_ls_goodness_of_fit_ref 1.033
_refine_ls_hydrogen_treatment refall
_refine_ls_matrix_type full
_refine_ls_number_parameters 141
_refine_ls_number_reflns 2112
_refine_ls_number_restraints 0
_refine_ls_restrained_S_all 1.033
_refine_ls_R_factor_all 0.0833
_refine_ls_R_factor_gt 0.0482
_refine_ls_shift/su_max 0.000
_refine_ls_shift/su_mean 0.000
_refine_ls_structure_factor_coef Fsqd
_refine_ls_weighting_details 'calc w=1/[\s^2^(Fo^2^)+(0.0569P)^2^+0.0768P] where P=(Fo^2^+2Fc^2^)/3'
_refine_ls_weighting_scheme calc
_refine_ls_wR_factor_gt 0.1165
_refine_ls_wR_factor_ref 0.1343
_reflns_number_gt 1348
_reflns_number_total 2112
_reflns_threshold_expression I>2sigma(I)
_cod_data_source_file cg301546v_si_002.cif
_cod_data_source_block 4'-T295
_cod_original_sg_symbol_H-M 'P 21/n'
_cod_database_code 4507891

loop_
_symmetry_equiv_pos_as_xyz
'x, y, z'
'-x+1/2, y+1/2, -z+1/2'
'-x, -y, -z'
'x-1/2, -y-1/2, z-1/2'

loop_
_atom_site_label
_atom_site_type_symbol
_atom_site_fract_x
_atom_site_fract_y
_atom_site_fract_z
_atom_site_U_iso_or_equiv
_atom_site_adp_type
_atom_site_occupancy
_atom_site_symmetry_multiplicity
_atom_site_calc_flag
_atom_site_refinement_flags
O1 O 0.1721(3) 0.1833(6) 0.6509(3) 0.0548(7) Uani 0.50 1 d P
N1 N 0.00003(10) 0.06492(16) 0.45503(8) 0.0395(3) Uani 1 1 d .
C1 C 0.08117(10) 0.24965(18) 0.46120(9) 0.0370(3) Uani 1 1 d .
C2 C 0.16407(12) 0.3047(2) 0.56062(11) 0.0447(3) Uani 1 1 d .
C3 C 0.23972(13) 0.5066(2) 0.56122(12) 0.0523(3) Uani 1 1 d .
C4 C 0.23294(12) 0.6442(2) 0.46829(12) 0.0500(3) Uani 1 1 d .
C5 C 0.15119(11) 0.59296(19) 0.36593(10) 0.0414(3) Uani 1 1 d .
C6 C 0.07467(10) 0.39209(19) 0.36072(9) 0.0376(3) Uani 1 1 d .
C7 C 0.14299(14) 0.7384(2) 0.26964(12) 0.0522(4) Uani 1 1 d .
C8 C 0.06501(15) 0.6867(3) 0.17182(12) 0.0588(4) Uani 1 1 d .
C9 C -0.00873(15) 0.4873(3) 0.16618(12) 0.0581(4) Uani 1 1 d .
C10 C -0.00445(13) 0.3435(2) 0.25862(10) 0.0478(3) Uani 1 1 d .
H1 H -0.057(3) 0.015(5) 0.392(2) 0.060(8) Uiso 0.50 1 d P
H2 H 0.172(7) 0.182(14) 0.628(5) 0.11(3) Uiso 0.50 1 d P
H3 H 0.2936(16) 0.542(3) 0.6313(14) 0.069(4) Uiso 1 1 d .
H4 H 0.2886(13) 0.791(3) 0.4690(11) 0.056(4) Uiso 1 1 d .
H7 H 0.1978(14) 0.879(3) 0.2760(11) 0.059(4) Uiso 1 1 d .
H8 H 0.0573(15) 0.787(3) 0.1055(13) 0.076(5) Uiso 1 1 d .
H9 H -0.0646(15) 0.455(3) 0.0958(14) 0.066(4) Uiso 1 1 d .
H10 H -0.0575(13) 0.205(3) 0.2547(11) 0.057(4) Uiso 1 1 d .

loop_
_atom_site_aniso_label
_atom_site_aniso_U_11
_atom_site_aniso_U_22
_atom_site_aniso_U_33
_atom_site_aniso_U_23
_atom_site_aniso_U_13
_atom_site_aniso_U_12
O1 0.0612(14) 0.0571(13) 0.0423(11) 0.0085(10) -0.0056(9) -0.0021(9)
N1 0.0461(6) 0.0359(5) 0.0371(5) 0.0021(4) 0.0080(4) 0.0017(4)
C1 0.0410(6) 0.0334(6) 0.0376(6) 0.0004(5) 0.0089(5) 0.0023(4)
C2 0.0455(7) 0.0446(7) 0.0432(7) 0.0019(6) 0.0036(5) 0.0034(5)
C3 0.0484(7) 0.0532(7) 0.0529(8) -0.0031(6) -0.0008(6) -0.0041(6)
C4 0.0463(7) 0.0428(7) 0.0613(8) -0.0047(6) 0.0089(6) -0.0061(5)
C5 0.0447(6) 0.0350(6) 0.0470(7) 0.0003(5) 0.0153(5) 0.0024(5)
C6 0.0424(6) 0.0337(6) 0.0380(6) 0.0012(5) 0.0105(5) 0.0032(4)
C7 0.0618(8) 0.0393(7) 0.0599(8) 0.0057(6) 0.0243(7) -0.0008(6)
C8 0.0771(10) 0.0523(8) 0.0499(8) 0.0165(7) 0.0186(7) 0.0053(7)
C9 0.0724(10) 0.0594(8) 0.0413(7) 0.0088(6) 0.0041(7) -0.0007(7)
C10 0.0574(8) 0.0450(7) 0.0402(6) 0.0034(5) 0.0048(5) -0.0043(6)

loop_
_atom_type_symbol
_atom_type_description
_atom_type_scat_dispersion_real
_atom_type_scat_dispersion_imag
_atom_type_scat_source
C C 0.0033 0.0016 'International Tables Vol C Tables 4.2.6.8 and 6.1.1.4'
H H 0.0000 0.0000 'International Tables Vol C Tables 4.2.6.8 and 6.1.1.4'
N N 0.0061 0.0033 'International Tables Vol C Tables 4.2.6.8 and 6.1.1.4'
O O 0.0106 0.0060 'International Tables Vol C Tables 4.2.6.8 and 6.1.1.4'

loop_
_geom_angle_atom_site_label_1
_geom_angle_atom_site_label_2
_geom_angle_atom_site_label_3
_geom_angle
_geom_angle_site_symmetry_1
C2 O1 H2 36(10) .
N1 N1 C1 118.64(13) 3_556
N1 N1 H1 113.3(17) 3_556
C1 N1 H1 128.0(17) .
N1 C1 C2 122.73(10) .
N1 C1 C6 116.46(10) .
C2 C1 C6 120.78(11) .
O1 C2 C1 122.50(18) .
O1 C2 C3 118.64(17) .
C1 C2 C3 118.84(12) .
O1 C2 H2 9(4) .
C1 C2 H2 117(4) .
C3 C2 H2 124(4) .
C4 C3 C2 121.03(13) .
C4 C3 H3 122.1(9) .
C2 C3 H3 116.8(9) .
C3 C4 C5 121.73(12) .
C3 C4 H4 120.7(7) .
C5 C4 H4 117.6(7) .
C7 C5 C6 119.00(12) .
C7 C5 C4 121.63(12) .
C6 C5 C4 119.37(11) .
C10 C6 C5 118.48(11) .
C10 C6 C1 123.29(11) .
C5 C6 C1 118.23(11) .
C8 C7 C5 121.11(12) .
C8 C7 H7 121.7(8) .
C5 C7 H7 117.1(8) .
C7 C8 C9 119.84(13) .
C7 C8 H8 121.8(10) .
C9 C8 H8 118.3(10) .
C10 C9 C8 120.66(14) .
C10 C9 H9 120.8(9) .
C8 C9 H9 118.5(9) .
C9 C10 C6 120.89(12) .
C9 C10 H10 120.4(8) .
C6 C10 H10 118.7(8) .

loop_
_geom_bond_atom_site_label_1
_geom_bond_atom_site_label_2
_geom_bond_distance
_geom_bond_site_symmetry_2
O1 C2 1.274(4) .
O1 H2 0.27(7) .
N1 N1 1.3049(18) 3_556
N1 C1 1.3756(15) .
N1 H1 0.94(3) .
C1 C2 1.4086(16) .
C1 C6 1.4426(15) .
C2 C3 1.4240(18) .
C2 H2 1.06(7) .
C3 C4 1.3533(19) .
C3 H3 0.965(17) .
C4 C5 1.4240(18) .
C4 H4 1.038(15) .
C5 C7 1.4113(17) .
C5 C6 1.4210(16) .
C6 C10 1.4046(17) .
C7 C8 1.363(2) .
C7 H7 1.002(14) .
C8 C9 1.397(2) .
C8 H8 0.972(17) .
C9 C10 1.3724(18) .
C9 H9 0.974(16) .
C10 H10 0.980(16) .
